data_7030715
loop_
_publ_author_name
'Redrup, Kate V.'
'Weller, Mark T.'

_publ_section_title
;
 Synthesis and crystal structures of iron hydrogen phosphates.
;
_journal_issue 19
_journal_name_full 'Dalton transactions (Cambridge, England : 2003)'
_journal_page_first 3786
_journal_page_last 3792
_journal_paper_doi 10.1039/b902519g
_journal_year 2009
_chemical_formula_sum 'Fe4 H2 O10 P2'
_chemical_formula_weight 447.36
_chemical_name_systematic
;
?
;
_space_group_IT_number 9
_symmetry_space_group_name_Hall 'C -2yc'
_symmetry_space_group_name_H-M 'C 1 c 1'
_atom_sites_solution_hydrogens geom
_atom_sites_solution_primary direct
_atom_sites_solution_secondary difmap
_audit_creation_method SHELXL-97
_cell_angle_alpha 90.00
_cell_angle_beta 116.48(3)
_cell_angle_gamma 90.00
_cell_formula_units_Z 4
_cell_length_a 12.927(3)
_cell_length_b 6.5566(13)
_cell_length_c 9.6670(19)
_cell_measurement_temperature 293(2)
_cell_volume 733.4(3)
_computing_structure_refinement 'SHELXL-97 (Sheldrick, 1997)'
_diffrn_ambient_temperature 293(2)
_diffrn_measured_fraction_theta_full 0.966
_diffrn_measured_fraction_theta_max 0.966
_diffrn_radiation_monochromator graphite
_diffrn_radiation_source 'fine-focus sealed tube'
_diffrn_radiation_type MoK\a
_diffrn_radiation_wavelength 0.71073
_diffrn_reflns_av_R_equivalents 0.0785
_diffrn_reflns_av_sigmaI/netI 0.1063
_diffrn_reflns_limit_h_max 16
_diffrn_reflns_limit_h_min -16
_diffrn_reflns_limit_k_max 8
_diffrn_reflns_limit_k_min -8
_diffrn_reflns_limit_l_max 12
_diffrn_reflns_limit_l_min -11
_diffrn_reflns_number 3363
_diffrn_reflns_theta_full 27.79
_diffrn_reflns_theta_max 27.79
_diffrn_reflns_theta_min 3.52
_exptl_absorpt_coefficient_mu 8.239
_exptl_absorpt_correction_T_max 0.9221
_exptl_absorpt_correction_T_min 0.7340
_exptl_absorpt_correction_type multi-scan
_exptl_crystal_density_diffrn 4.052
_exptl_crystal_density_method 'not measured'
_exptl_crystal_F_000 864
_exptl_crystal_size_max 0.04
_exptl_crystal_size_mid 0.04
_exptl_crystal_size_min 0.01
_refine_diff_density_max 1.586
_refine_diff_density_min -1.335
_refine_diff_density_rms 0.374
_refine_ls_abs_structure_details 'Flack H D (1983), Acta Cryst. A39, 876-881'
_refine_ls_abs_structure_Flack 0.39(11)
_refine_ls_extinction_method none
_refine_ls_goodness_of_fit_ref 1.104
_refine_ls_hydrogen_treatment mixed
_refine_ls_matrix_type full
_refine_ls_number_parameters 85
_refine_ls_number_reflns 1451
_refine_ls_number_restraints 2
_refine_ls_restrained_S_all 1.104
_refine_ls_R_factor_all 0.1112
_refine_ls_R_factor_gt 0.0674
_refine_ls_shift/su_max 1.073
_refine_ls_shift/su_mean 0.032
_refine_ls_structure_factor_coef Fsqd
_refine_ls_weighting_details 'calc w=1/[\s^2^(Fo^2^)+(0.0382P)^2^+32.8997P] where P=(Fo^2^+2Fc^2^)/3'
_refine_ls_weighting_scheme calc
_refine_ls_wR_factor_gt 0.1340
_refine_ls_wR_factor_ref 0.1582
_reflns_number_gt 1047
_reflns_number_total 1451
_reflns_threshold_expression >2sigma(I)
_cod_data_source_file b902519g.txt
_cod_data_source_block 2007kvb0053
_cod_original_formula_sum 'H2 Fe4 O10 P2'
_cod_database_code 7030715

loop_
_symmetry_equiv_pos_as_xyz
'x, y, z'
'x, -y, z+1/2'
'x+1/2, y+1/2, z'
'x+1/2, -y+1/2, z+1/2'

loop_
_atom_site_label
_atom_site_type_symbol
_atom_site_fract_x
_atom_site_fract_y
_atom_site_fract_z
_atom_site_U_iso_or_equiv
_atom_site_adp_type
_atom_site_occupancy
_atom_site_symmetry_multiplicity
_atom_site_calc_flag
O1 O 0.0293(16) 0.792(3) 0.628(2) 0.003(4) Uiso 1 1 d
O2 O -0.208(2) 0.719(3) 0.358(3) 0.016(5) Uiso 1 1 d
O3 O -0.0611(12) 1.161(2) 0.7774(18) 0.000(3) Uiso 1 1 d
O4 O -0.1527(14) 1.068(3) 0.409(2) 0.012(4) Uiso 1 1 d
O5 O -0.1298(16) 0.645(3) 0.686(2) 0.019(5) Uiso 1 1 d
O6 O 0.2350(14) 0.529(3) 0.642(2) 0.013(5) Uiso 1 1 d
O7 O 0.0799(14) 0.447(3) 0.347(2) 0.007(4) Uiso 1 1 d
O8 O -0.0410(13) 1.424(3) 0.567(2) 0.007(4) Uiso 1 1 d
O9 O 0.2103(10) 0.9225(18) 0.4841(15) 0.015(3) Uiso 1 1 d
O10 O 0.1575(9) 1.1939(16) 0.6733(12) 0.007(2) Uiso 1 1 d
Fe1 Fe 0.0024(3) 1.1053(7) 0.6188(5) 0.0132(11) Uani 1 1 d
Fe2 Fe 0.3185(3) 1.1052(7) 0.8640(5) 0.0122(11) Uani 1 1 d
Fe3 Fe 0.0999(4) 0.7263(7) 0.4763(6) 0.0163(12) Uani 1 1 d
Fe4 Fe 0.2217(4) 1.2747(7) 0.5049(5) 0.0144(11) Uani 1 1 d
P1 P 0.3323(6) 1.6027(12) 0.7968(10) 0.0062(17) Uiso 1 1 d
P6 P -0.0131(6) 0.6020(12) 0.6854(10) 0.0076(17) Uiso 1 1 d

loop_
_atom_site_aniso_label
_atom_site_aniso_U_11
_atom_site_aniso_U_22
_atom_site_aniso_U_33
_atom_site_aniso_U_23
_atom_site_aniso_U_13
_atom_site_aniso_U_12
Fe1 0.024(3) 0.005(3) 0.014(3) -0.006(2) 0.011(2) -0.003(2)
Fe2 0.018(2) 0.009(3) 0.011(3) -0.002(2) 0.008(2) -0.001(2)
Fe3 0.012(2) 0.021(3) 0.013(3) -0.001(2) 0.003(2) 0.013(2)
Fe4 0.017(2) 0.021(3) 0.004(2) -0.003(2) 0.0036(19) 0.008(2)

loop_
_atom_type_symbol
_atom_type_description
_atom_type_scat_dispersion_real
_atom_type_scat_dispersion_imag
_atom_type_scat_source
O O 0.0106 0.0060 'International Tables Vol C Tables 4.2.6.8 and 6.1.1.4'
H H 0.0000 0.0000 'International Tables Vol C Tables 4.2.6.8 and 6.1.1.4'
P P 0.1023 0.0942 'International Tables Vol C Tables 4.2.6.8 and 6.1.1.4'
Fe Fe 0.3463 0.8444 'International Tables Vol C Tables 4.2.6.8 and 6.1.1.4'

loop_
_geom_angle_atom_site_label_1
_geom_angle_atom_site_label_2
_geom_angle_atom_site_label_3
_geom_angle
_geom_angle_site_symmetry_1
_geom_angle_site_symmetry_3
P6 O1 Fe1 136.4(12) . .
P6 O1 Fe3 114.8(11) . .
Fe1 O1 Fe3 107.0(9) . .
P1 O2 Fe4 118.6(13) 4_474 3_445
P1 O2 Fe2 134.2(15) 4_474 4_464
Fe4 O2 Fe2 105.9(11) 3_445 4_464
P1 O3 Fe1 136.8(10) 3_445 .
P1 O3 Fe3 121.6(10) 3_445 2_575
Fe1 O3 Fe3 99.8(6) . 2_575
P1 O4 Fe1 122.2(11) 4_474 .
P1 O4 Fe2 128.7(12) 4_474 4_474
Fe1 O4 Fe2 94.6(8) . 4_474
P6 O5 Fe4 126.9(13) . 3_445
P6 O5 Fe2 130.2(13) . 3_445
Fe4 O5 Fe2 102.9(8) 3_445 3_445
P1 O6 Fe4 131.8(10) 1_545 1_545
P1 O6 Fe3 124.4(10) 1_545 .
Fe4 O6 Fe3 101.1(8) 1_545 .
P6 O7 Fe4 131.4(11) 2_564 1_545
P6 O7 Fe3 127.4(10) 2_564 .
Fe4 O7 Fe3 101.3(8) 1_545 .
P6 O8 Fe2 127.1(11) 1_565 4_474
P6 O8 Fe1 127.0(11) 1_565 .
Fe2 O8 Fe1 99.4(7) 4_474 .
Fe3 O9 Fe2 124.8(6) . 2_574
Fe3 O9 Fe4 134.1(6) . .
Fe2 O9 Fe4 95.6(5) 2_574 .
Fe1 O10 Fe2 130.1(6) . .
Fe1 O10 Fe4 124.2(5) . .
Fe2 O10 Fe4 99.2(4) . .
O10 Fe1 O3 117.0(6) . .
O10 Fe1 O1 98.8(7) . .
O3 Fe1 O1 105.0(7) . .
O10 Fe1 O4 136.0(6) . .
O3 Fe1 O4 102.0(7) . .
O1 Fe1 O4 89.6(8) . .
O10 Fe1 O8 84.4(5) . .
O3 Fe1 O8 81.6(6) . .
O1 Fe1 O8 170.1(8) . .
O4 Fe1 O8 81.7(7) . .
O8 Fe2 O5 109.3(7) 4_575 3
O8 Fe2 O2 89.8(9) 4_575 4_565
O5 Fe2 O2 101.8(8) 3 4_565
O8 Fe2 O10 166.4(6) 4_575 .
O5 Fe2 O10 78.8(6) 3 .
O2 Fe2 O10 99.3(7) 4_565 .
O8 Fe2 O4 84.2(7) 4_575 4_575
O5 Fe2 O4 87.4(7) 3 4_575
O2 Fe2 O4 170.3(9) 4_565 4_575
O10 Fe2 O4 85.4(6) . 4_575
O8 Fe2 O9 89.3(6) 4_575 2_575
O5 Fe2 O9 161.4(6) 3 2_575
O2 Fe2 O9 78.4(7) 4_565 2_575
O10 Fe2 O9 82.8(5) . 2_575
O4 Fe2 O9 93.8(6) 4_575 2_575
O9 Fe3 O1 112.9(7) . .
O9 Fe3 O7 119.4(6) . .
O1 Fe3 O7 126.9(7) . .
O9 Fe3 O6 91.8(6) . .
O1 Fe3 O6 93.7(8) . .
O7 Fe3 O6 76.9(6) . .
O9 Fe3 O3 101.9(6) . 2_574
O1 Fe3 O3 90.2(7) . 2_574
O7 Fe3 O3 87.6(6) . 2_574
O6 Fe3 O3 163.1(7) . 2_574
O2 Fe4 O6 130.7(8) 3 1_565
O2 Fe4 O7 96.0(8) 3 1_565
O6 Fe4 O7 80.2(6) 1_565 1_565
O2 Fe4 O5 89.1(9) 3 3
O6 Fe4 O5 90.4(7) 1_565 3
O7 Fe4 O5 170.6(8) 1_565 3
O2 Fe4 O10 155.5(7) 3 .
O6 Fe4 O10 70.9(6) 1_565 .
O7 Fe4 O10 99.8(5) 1_565 .
O5 Fe4 O10 78.1(6) 3 .
O2 Fe4 O9 77.9(7) 3 .
O6 Fe4 O9 146.6(7) 1_565 .
O7 Fe4 O9 118.0(6) 1_565 .
O5 Fe4 O9 70.8(6) 3 .
O10 Fe4 O9 78.1(5) . .
O2 P1 O4 104.3(13) 4_575 4_575
O2 P1 O3 110.4(11) 4_575 3
O4 P1 O3 116.3(11) 4_575 3
O2 P1 O6 110.3(12) 4_575 1_565
O4 P1 O6 104.7(11) 4_575 1_565
O3 P1 O6 110.6(11) 3 1_565
O7 P6 O5 111.1(12) 2_565 .
O7 P6 O8 114.5(11) 2_565 1_545
O5 P6 O8 103.5(11) . 1_545
O7 P6 O1 107.1(10) 2_565 .
O5 P6 O1 110.8(11) . .
O8 P6 O1 109.7(12) 1_545 .

loop_
_geom_bond_atom_site_label_1
_geom_bond_atom_site_label_2
_geom_bond_distance
_geom_bond_site_symmetry_2
O1 P6 1.56(2) .
O1 Fe1 2.078(18) .
O1 Fe3 2.09(2) .
O2 P1 1.50(2) 4_474
O2 Fe4 2.03(2) 3_445
O2 Fe2 2.15(2) 4_464
O3 P1 1.519(16) 3_445
O3 Fe1 2.070(16) .
O3 Fe3 2.238(15) 2_575
O4 P1 1.51(2) 4_474
O4 Fe1 2.135(17) .
O4 Fe2 2.19(2) 4_474
O5 P6 1.54(2) .
O5 Fe4 2.12(2) 3_445
O5 Fe2 2.12(2) 3_445
O6 P1 1.54(2) 1_545
O6 Fe4 2.090(19) 1_545
O6 Fe3 2.191(18) .
O7 P6 1.52(2) 2_564
O7 Fe4 2.113(18) 1_545
O7 Fe3 2.164(19) .
O8 P6 1.56(2) 1_565
O8 Fe2 2.002(16) 4_474
O8 Fe1 2.164(19) .
O9 Fe3 1.897(13) .
O9 Fe2 2.186(13) 2_574
O9 Fe4 2.317(12) .
O10 Fe1 1.921(11) .
O10 Fe2 2.156(12) .
O10 Fe4 2.196(11) .
Fe2 O8 2.002(16) 4_575
Fe2 O5 2.12(2) 3
Fe2 O2 2.15(2) 4_565
Fe2 O4 2.19(2) 4_575
Fe2 O9 2.186(13) 2_575
Fe3 O3 2.238(15) 2_574
Fe4 O2 2.03(2) 3
Fe4 O6 2.090(19) 1_565
Fe4 O7 2.113(18) 1_565
Fe4 O5 2.12(2) 3
P1 O2 1.50(2) 4_575
P1 O4 1.51(2) 4_575
P1 O3 1.519(16) 3
P1 O6 1.54(2) 1_565
P6 O7 1.52(2) 2_565
P6 O8 1.56(2) 1_545

_cod_duplicate_entry 7001234
